data_4024648
loop_
_publ_author_name
'Feldman, Ken S.'
'Hester, D. Keith'
'Iyer, Malliga R.'
'Munson, Paul J.'
'Silva L\'opez, Carlos'
'Faza, Olalla Nieto'

_publ_section_title
;
 Allenyl Azide Cycloaddition Chemistry. 2,3-Cyclopentennelated Indole
 Synthesis through Indolidene Intermediates
;
_journal_coden_ASTM JOCEAH
_journal_issue 14
_journal_name_full 'Journal of Organic Chemistry'
_journal_page_first 4958
_journal_page_last 4974
_journal_paper_doi 10.1021/jo900659w
_journal_volume 74
_journal_year 2009
_chemical_formula_moiety 'C14 H14 N4'
_chemical_formula_sum 'C14 H14 N4'
_chemical_formula_weight 238.29
_space_group_IT_number 14
_symmetry_cell_setting monoclinic
_symmetry_space_group_name_Hall '-P 2ybc'
_symmetry_space_group_name_H-M 'P 1 21/c 1'
_atom_sites_solution_hydrogens geom
_atom_sites_solution_primary direct
_atom_sites_solution_secondary difmap
_audit_creation_method SHELXL-97
_cell_angle_alpha 90.00
_cell_angle_beta 93.758(3)
_cell_angle_gamma 90.00
_cell_formula_units_Z 8
_cell_length_a 9.8894(16)
_cell_length_b 21.213(3)
_cell_length_c 11.8512(19)
_cell_measurement_reflns_used 5397
_cell_measurement_temperature 123(2)
_cell_measurement_theta_max 28.319
_cell_measurement_theta_min 2.275
_cell_volume 2480.9(7)
_computing_cell_refinement 'Bruker SMART'
_computing_data_collection 'Bruker SMART'
_computing_data_reduction 'Bruker SAINT'
_computing_molecular_graphics 'Bruker SHELXTL'
_computing_publication_material 'Bruker SHELXTL'
_computing_structure_refinement 'SHELXL-97 (Sheldrick, 1997)'
_computing_structure_solution 'SHELXS-97 (Sheldrick, 1990)'
_diffrn_ambient_temperature 298(2)
_diffrn_measured_fraction_theta_full 0.986
_diffrn_measured_fraction_theta_max 0.986
_diffrn_measurement_device_type 'CCD area detector'
_diffrn_measurement_method 'phi and omega scans'
_diffrn_radiation_monochromator graphite
_diffrn_radiation_source 'fine-focus sealed tube'
_diffrn_radiation_type MoK\a
_diffrn_radiation_wavelength 0.71073
_diffrn_reflns_av_R_equivalents 0.0440
_diffrn_reflns_av_sigmaI/netI 0.0492
_diffrn_reflns_limit_h_max 13
_diffrn_reflns_limit_h_min -13
_diffrn_reflns_limit_k_max 28
_diffrn_reflns_limit_k_min -24
_diffrn_reflns_limit_l_max 15
_diffrn_reflns_limit_l_min -15
_diffrn_reflns_number 20935
_diffrn_reflns_theta_full 28.33
_diffrn_reflns_theta_max 28.33
_diffrn_reflns_theta_min 1.97
_exptl_absorpt_coefficient_mu 0.080
_exptl_absorpt_correction_T_max 0.991
_exptl_absorpt_correction_T_min 0.983
_exptl_absorpt_correction_type empirical
_exptl_absorpt_process_details SADABS
_exptl_crystal_colour colorless
_exptl_crystal_density_diffrn 1.276
_exptl_crystal_density_method 'not measured'
_exptl_crystal_description plate
_exptl_crystal_F_000 1008
_exptl_crystal_size_max 0.28
_exptl_crystal_size_mid 0.20
_exptl_crystal_size_min 0.09
_refine_diff_density_max 0.201
_refine_diff_density_min -0.213
_refine_diff_density_rms 0.047
_refine_ls_extinction_method none
_refine_ls_goodness_of_fit_ref 0.963
_refine_ls_hydrogen_treatment noref
_refine_ls_matrix_type full
_refine_ls_number_parameters 329
_refine_ls_number_reflns 6098
_refine_ls_number_restraints 0
_refine_ls_restrained_S_all 0.963
_refine_ls_R_factor_all 0.1180
_refine_ls_R_factor_gt 0.0679
_refine_ls_shift/su_max 0.029
_refine_ls_shift/su_mean 0.000
_refine_ls_structure_factor_coef Fsqd
_refine_ls_weighting_details 'calc w=1/[\s^2^(Fo^2^)+(0.1005P)^2^+0.5211P] where P=(Fo^2^+2Fc^2^)/3'
_refine_ls_weighting_scheme calc
_refine_ls_wR_factor_gt 0.1710
_refine_ls_wR_factor_ref 0.1985
_reflns_number_gt 3664
_reflns_number_total 6098
_reflns_threshold_expression >2sigma(I)
_cod_data_source_file jo900659w_si_006.cif
_cod_data_source_block dkh14s
_cod_depositor_comments
;
The following automatic conversions were performed:
'_symmetry_cell_setting' value 'Monoclinic' changed to 'monoclinic'
according to '/home/saulius/struct/CIF-dictionaries/cif_core.dic'
dictionary named 'cif_core.dic' version 2.4.1 from 2010-06-29.

Automatic conversion script
Id: cif_fix_enum 1527 2010-12-29 10:47:43Z saulius 

The following automatic conversions were performed:
data name '_publ_contact_author_e-mail' replaced with
'_publ_contact_author_email' as specified in the replacement file
'/home/antanas/src/cod-tools/trunk/data/replacement-values/replacement_tags.lst'.

Automatic conversion script
Id: cif_correct_tags 4998 2017-03-02 13:24:31Z antanas 
;
_cod_original_sg_symbol_H-M P2(1)/c
_cod_database_code 4024648

loop_
_symmetry_equiv_pos_as_xyz
'x, y, z'
'-x, y+1/2, -z+1/2'
'-x, -y, -z'
'x, -y-1/2, z-1/2'

loop_
_atom_site_label
_atom_site_type_symbol
_atom_site_fract_x
_atom_site_fract_y
_atom_site_fract_z
_atom_site_U_iso_or_equiv
_atom_site_adp_type
_atom_site_occupancy
_atom_site_symmetry_multiplicity
_atom_site_calc_flag
_atom_site_refinement_flags
_atom_site_disorder_assembly
_atom_site_disorder_group
C1 C 0.1434(3) 0.38829(12) 0.0622(2) 0.0710(7) Uani 1 1 d . . .
H1A H 0.2035 0.3612 0.0242 0.107 Uiso 1 1 calc R . .
H1B H 0.0590 0.3919 0.0179 0.107 Uiso 1 1 calc R . .
H1C H 0.1275 0.3708 0.1349 0.107 Uiso 1 1 calc R . .
C2 C 0.2064(2) 0.45241(10) 0.07737(17) 0.0465(5) Uani 1 1 d . . .
C3 C 0.3331(2) 0.46329(12) 0.0533(2) 0.0580(6) Uani 1 1 d . . .
H3A H 0.3723 0.5024 0.0693 0.070 Uiso 1 1 calc R . .
H3B H 0.3829 0.4318 0.0205 0.070 Uiso 1 1 calc R . .
C4 C 0.1260(2) 0.50092(10) 0.12891(17) 0.0435(5) Uani 1 1 d . . .
C5 C 0.1383(2) 0.56613(10) 0.13358(17) 0.0430(5) Uani 1 1 d . . .
C6 C 0.2053(2) 0.62308(10) 0.09870(18) 0.0469(5) Uani 1 1 d . . .
C7 C 0.2781(2) 0.62910(11) 0.00308(19) 0.0501(5) Uani 1 1 d . . .
C8 C 0.3622(3) 0.68581(13) -0.0186(2) 0.0767(8) Uani 1 1 d . . .
H8A H 0.4179 0.6773 -0.0802 0.115 Uiso 1 1 calc R . .
H8B H 0.4188 0.6956 0.0480 0.115 Uiso 1 1 calc R . .
H8C H 0.3040 0.7210 -0.0376 0.115 Uiso 1 1 calc R . .
C9 C 0.1562(2) 0.67293(11) 0.17083(19) 0.0543(6) Uani 1 1 d . . .
C10 C 0.1833(3) 0.73704(13) 0.1848(2) 0.0733(8) Uani 1 1 d . . .
H10 H 0.2470 0.7568 0.1425 0.088 Uiso 1 1 calc R . .
C11 C 0.1140(4) 0.77110(14) 0.2630(3) 0.0925(10) Uani 1 1 d . . .
H11 H 0.1326 0.8138 0.2729 0.111 Uiso 1 1 calc R . .
C12 C 0.0185(4) 0.74310(17) 0.3262(3) 0.0961(11) Uani 1 1 d . . .
H12 H -0.0255 0.7672 0.3782 0.115 Uiso 1 1 calc R . .
C13 C -0.0128(3) 0.68051(14) 0.3139(2) 0.0769(8) Uani 1 1 d . . .
H13 H -0.0780 0.6614 0.3556 0.092 Uiso 1 1 calc R . .
C14 C 0.0568(2) 0.64735(11) 0.23679(19) 0.0557(6) Uani 1 1 d . . .
C15 C 0.3187(3) 0.27885(13) 0.4256(3) 0.0883(9) Uani 1 1 d . . .
H15A H 0.2437 0.2529 0.4439 0.132 Uiso 1 1 calc R . .
H15B H 0.3818 0.2822 0.4905 0.132 Uiso 1 1 calc R . .
H15C H 0.3630 0.2602 0.3641 0.132 Uiso 1 1 calc R . .
C16 C 0.2683(2) 0.34298(11) 0.39198(18) 0.0538(6) Uani 1 1 d . . .
C17 C 0.1382(3) 0.35727(13) 0.3862(2) 0.0664(7) Uani 1 1 d . . .
H17A H 0.1095 0.3969 0.3609 0.080 Uiso 1 1 calc R . .
H17B H 0.0751 0.3277 0.4074 0.080 Uiso 1 1 calc R . .
C18 C 0.3701(2) 0.38862(11) 0.35908(17) 0.0491(5) Uani 1 1 d . . .
C19 C 0.37907(19) 0.45402(11) 0.36797(17) 0.0458(5) Uani 1 1 d . . .
C20 C 0.3277(2) 0.51319(11) 0.40965(17) 0.0461(5) Uani 1 1 d . . .
C21 C 0.2365(2) 0.52009(11) 0.49216(18) 0.0499(5) Uani 1 1 d . . .
C22 C 0.1913(3) 0.58259(13) 0.5333(2) 0.0718(8) Uani 1 1 d . . .
H22A H 0.1341 0.5765 0.5948 0.108 Uiso 1 1 calc R . .
H22B H 0.1417 0.6044 0.4728 0.108 Uiso 1 1 calc R . .
H22C H 0.2690 0.6071 0.5587 0.108 Uiso 1 1 calc R . .
C23 C 0.4100(2) 0.56239(12) 0.36047(18) 0.0513(5) Uani 1 1 d . . .
C24 C 0.4104(3) 0.62817(13) 0.3613(2) 0.0664(7) Uani 1 1 d . . .
H24 H 0.3469 0.6503 0.4002 0.080 Uiso 1 1 calc R . .
C25 C 0.5061(3) 0.66001(15) 0.3039(2) 0.0775(8) Uani 1 1 d . . .
H25 H 0.5051 0.7038 0.3037 0.093 Uiso 1 1 calc R . .
C26 C 0.6031(3) 0.62902(16) 0.2466(2) 0.0781(8) Uani 1 1 d . . .
H26 H 0.6673 0.6521 0.2103 0.094 Uiso 1 1 calc R . .
C27 C 0.6058(2) 0.56447(14) 0.2429(2) 0.0667(7) Uani 1 1 d . . .
H27 H 0.6701 0.5430 0.2038 0.080 Uiso 1 1 calc R . .
C28 C 0.5093(2) 0.53271(12) 0.29933(18) 0.0538(6) Uani 1 1 d . . .
N1 N 0.04925(18) 0.58319(9) 0.21054(15) 0.0515(5) Uani 1 1 d . . .
N2 N -0.0189(2) 0.53371(10) 0.24972(18) 0.0629(6) Uani 1 1 d . . .
N3 N 0.02724(19) 0.48399(10) 0.19886(16) 0.0564(5) Uani 1 1 d . . .
N4 N 0.2749(2) 0.58516(9) -0.07626(16) 0.0602(5) Uani 1 1 d . . .
H4A H 0.2268 0.5518 -0.0693 0.072 Uiso 1 1 calc R . .
H4B H 0.3210 0.5900 -0.1347 0.072 Uiso 1 1 calc R . .
N5 N 0.48728(17) 0.46809(9) 0.30847(15) 0.0503(5) Uani 1 1 d . . .
N6 N 0.5459(2) 0.41663(10) 0.26678(17) 0.0619(6) Uani 1 1 d . . .
N7 N 0.4750(2) 0.36809(10) 0.29884(17) 0.0615(5) Uani 1 1 d . . .
N8 N 0.18567(19) 0.47078(10) 0.54363(16) 0.0619(6) Uani 1 1 d . . .
H8D H 0.2094 0.4332 0.5259 0.074 Uiso 1 1 calc R . .
H8E H 0.1290 0.4763 0.5948 0.074 Uiso 1 1 calc R . .

loop_
_atom_site_aniso_label
_atom_site_aniso_U_11
_atom_site_aniso_U_22
_atom_site_aniso_U_33
_atom_site_aniso_U_23
_atom_site_aniso_U_13
_atom_site_aniso_U_12
C1 0.0884(19) 0.0473(15) 0.0773(18) -0.0061(13) 0.0058(15) -0.0024(13)
C2 0.0565(12) 0.0447(13) 0.0388(11) 0.0047(9) 0.0070(9) 0.0050(10)
C3 0.0600(14) 0.0585(15) 0.0569(14) 0.0033(11) 0.0142(11) 0.0123(11)
C4 0.0446(11) 0.0436(13) 0.0433(11) 0.0061(9) 0.0106(9) -0.0037(9)
C5 0.0429(10) 0.0476(13) 0.0398(10) 0.0031(9) 0.0124(8) 0.0025(9)
C6 0.0494(11) 0.0425(12) 0.0489(12) 0.0028(10) 0.0049(9) -0.0008(9)
C7 0.0457(11) 0.0478(13) 0.0571(13) 0.0123(11) 0.0066(10) -0.0035(10)
C8 0.0741(17) 0.0734(19) 0.0832(19) 0.0209(15) 0.0083(14) -0.0276(14)
C9 0.0639(14) 0.0466(14) 0.0508(13) 0.0005(10) -0.0075(11) 0.0063(11)
C10 0.095(2) 0.0481(16) 0.0748(18) -0.0020(13) -0.0122(15) 0.0039(14)
C11 0.136(3) 0.0486(17) 0.088(2) -0.0163(16) -0.029(2) 0.0205(18)
C12 0.140(3) 0.076(2) 0.072(2) -0.0140(17) 0.005(2) 0.047(2)
C13 0.098(2) 0.072(2) 0.0620(16) -0.0052(14) 0.0133(15) 0.0355(16)
C14 0.0677(14) 0.0525(15) 0.0474(12) -0.0010(10) 0.0069(11) 0.0173(11)
C15 0.102(2) 0.0524(17) 0.113(3) 0.0004(16) 0.0253(19) 0.0064(16)
C16 0.0620(14) 0.0532(14) 0.0475(12) -0.0041(10) 0.0146(10) 0.0023(11)
C17 0.0628(15) 0.0708(18) 0.0672(16) 0.0016(13) 0.0162(12) -0.0065(13)
C18 0.0478(12) 0.0568(15) 0.0438(11) 0.0014(10) 0.0105(9) 0.0087(10)
C19 0.0392(10) 0.0617(15) 0.0375(10) 0.0038(10) 0.0092(8) 0.0049(9)
C20 0.0452(11) 0.0530(13) 0.0402(11) 0.0003(9) 0.0040(9) 0.0041(10)
C21 0.0431(11) 0.0631(15) 0.0439(11) -0.0017(10) 0.0047(9) 0.0072(10)
C22 0.0672(16) 0.080(2) 0.0699(17) -0.0128(14) 0.0173(13) 0.0177(14)
C23 0.0493(12) 0.0598(16) 0.0441(12) 0.0031(10) -0.0016(9) 0.0008(10)
C24 0.0728(16) 0.0646(18) 0.0619(15) 0.0041(13) 0.0040(13) -0.0022(13)
C25 0.091(2) 0.0647(18) 0.0761(18) 0.0108(15) -0.0028(16) -0.0138(16)
C26 0.0748(18) 0.085(2) 0.0745(18) 0.0240(16) 0.0049(15) -0.0236(16)
C27 0.0586(14) 0.084(2) 0.0587(15) 0.0162(14) 0.0136(12) -0.0048(13)
C28 0.0465(11) 0.0699(17) 0.0449(12) 0.0094(11) 0.0036(9) -0.0018(11)
N1 0.0549(10) 0.0517(12) 0.0500(10) 0.0025(8) 0.0196(8) 0.0079(9)
N2 0.0652(12) 0.0615(14) 0.0655(12) 0.0089(10) 0.0324(10) 0.0012(10)
N3 0.0572(11) 0.0547(12) 0.0598(12) 0.0079(9) 0.0233(9) -0.0037(9)
N4 0.0668(12) 0.0592(13) 0.0583(12) 0.0066(10) 0.0310(10) -0.0070(10)
N5 0.0452(10) 0.0615(13) 0.0456(10) 0.0036(9) 0.0141(8) 0.0043(9)
N6 0.0552(11) 0.0727(15) 0.0604(12) 0.0051(10) 0.0234(10) 0.0135(10)
N7 0.0595(12) 0.0671(14) 0.0604(12) 0.0029(10) 0.0232(10) 0.0149(10)
N8 0.0628(12) 0.0712(15) 0.0549(11) -0.0001(10) 0.0294(9) 0.0068(10)

loop_
_atom_type_symbol
_atom_type_description
_atom_type_scat_dispersion_real
_atom_type_scat_dispersion_imag
_atom_type_scat_source
C C 0.0033 0.0016 'International Tables Vol C Tables 4.2.6.8 and 6.1.1.4'
H H 0.0000 0.0000 'International Tables Vol C Tables 4.2.6.8 and 6.1.1.4'
N N 0.0061 0.0033 'International Tables Vol C Tables 4.2.6.8 and 6.1.1.4'

loop_
_geom_angle_atom_site_label_1
_geom_angle_atom_site_label_2
_geom_angle_atom_site_label_3
_geom_angle
_geom_angle_site_symmetry_1
_geom_angle_site_symmetry_3
_geom_angle_publ_flag
C2 C1 H1A 109.5 . . ?
C2 C1 H1B 109.5 . . ?
H1A C1 H1B 109.5 . . ?
C2 C1 H1C 109.5 . . ?
H1A C1 H1C 109.5 . . ?
H1B C1 H1C 109.5 . . ?
C3 C2 C4 121.1(2) . . ?
C3 C2 C1 121.6(2) . . ?
C4 C2 C1 117.09(19) . . ?
C2 C3 H3A 120.0 . . ?
C2 C3 H3B 120.0 . . ?
H3A C3 H3B 120.0 . . ?
N3 C4 C5 107.51(18) . . ?
N3 C4 C2 119.90(19) . . ?
C5 C4 C2 132.09(18) . . ?
N1 C5 C4 103.49(17) . . ?
N1 C5 C6 107.32(18) . . ?
C4 C5 C6 149.10(18) . . ?
C7 C6 C5 125.5(2) . . ?
C7 C6 C9 128.4(2) . . ?
C5 C6 C9 105.08(17) . . ?
N4 C7 C6 121.8(2) . . ?
N4 C7 C8 115.6(2) . . ?
C6 C7 C8 122.6(2) . . ?
C7 C8 H8A 109.5 . . ?
C7 C8 H8B 109.5 . . ?
H8A C8 H8B 109.5 . . ?
C7 C8 H8C 109.5 . . ?
H8A C8 H8C 109.5 . . ?
H8B C8 H8C 109.5 . . ?
C10 C9 C14 116.6(2) . . ?
C10 C9 C6 134.9(2) . . ?
C14 C9 C6 108.5(2) . . ?
C11 C10 C9 119.1(3) . . ?
C11 C10 H10 120.4 . . ?
C9 C10 H10 120.4 . . ?
C12 C11 C10 121.6(3) . . ?
C12 C11 H11 119.2 . . ?
C10 C11 H11 119.2 . . ?
C13 C12 C11 121.2(3) . . ?
C13 C12 H12 119.4 . . ?
C11 C12 H12 119.4 . . ?
C12 C13 C14 116.6(3) . . ?
C12 C13 H13 121.7 . . ?
C14 C13 H13 121.7 . . ?
C13 C14 N1 128.7(2) . . ?
C13 C14 C9 124.9(3) . . ?
N1 C14 C9 106.35(19) . . ?
C16 C15 H15A 109.5 . . ?
C16 C15 H15B 109.5 . . ?
H15A C15 H15B 109.5 . . ?
C16 C15 H15C 109.5 . . ?
H15A C15 H15C 109.5 . . ?
H15B C15 H15C 109.5 . . ?
C17 C16 C18 121.2(2) . . ?
C17 C16 C15 122.0(2) . . ?
C18 C16 C15 116.7(2) . . ?
C16 C17 H17A 120.0 . . ?
C16 C17 H17B 120.0 . . ?
H17A C17 H17B 120.0 . . ?
N7 C18 C19 108.01(19) . . ?
N7 C18 C16 119.0(2) . . ?
C19 C18 C16 132.72(19) . . ?
N5 C19 C18 103.24(18) . . ?
N5 C19 C20 107.02(19) . . ?
C18 C19 C20 149.74(19) . . ?
C21 C20 C19 126.3(2) . . ?
C21 C20 C23 127.6(2) . . ?
C19 C20 C23 105.32(17) . . ?
N8 C21 C20 121.8(2) . . ?
N8 C21 C22 114.8(2) . . ?
C20 C21 C22 123.3(2) . . ?
C21 C22 H22A 109.5 . . ?
C21 C22 H22B 109.5 . . ?
H22A C22 H22B 109.5 . . ?
C21 C22 H22C 109.5 . . ?
H22A C22 H22C 109.5 . . ?
H22B C22 H22C 109.5 . . ?
C24 C23 C28 116.7(2) . . ?
C24 C23 C20 135.2(2) . . ?
C28 C23 C20 108.1(2) . . ?
C25 C24 C23 119.2(3) . . ?
C25 C24 H24 120.4 . . ?
C23 C24 H24 120.4 . . ?
C26 C25 C24 122.1(3) . . ?
C26 C25 H25 118.9 . . ?
C24 C25 H25 118.9 . . ?
C27 C26 C25 120.6(3) . . ?
C27 C26 H26 119.7 . . ?
C25 C26 H26 119.7 . . ?
C26 C27 C28 117.2(3) . . ?
C26 C27 H27 121.4 . . ?
C28 C27 H27 121.4 . . ?
C27 C28 N5 129.5(2) . . ?
C27 C28 C23 124.1(3) . . ?
N5 C28 C23 106.42(19) . . ?
N2 N1 C5 112.66(18) . . ?
N2 N1 C14 134.69(18) . . ?
C5 N1 C14 112.45(18) . . ?
N3 N2 N1 105.73(16) . . ?
N2 N3 C4 110.54(18) . . ?
C7 N4 H4A 120.0 . . ?
C7 N4 H4B 120.0 . . ?
H4A N4 H4B 120.0 . . ?
N6 N5 C19 112.78(19) . . ?
N6 N5 C28 134.15(18) . . ?
C19 N5 C28 112.98(18) . . ?
N7 N6 N5 106.14(16) . . ?
N6 N7 C18 109.8(2) . . ?
C21 N8 H8D 120.0 . . ?
C21 N8 H8E 120.0 . . ?
H8D N8 H8E 120.0 . . ?

loop_
_geom_bond_atom_site_label_1
_geom_bond_atom_site_label_2
_geom_bond_distance
_geom_bond_site_symmetry_2
_geom_bond_publ_flag
C1 C2 1.502(3) . ?
C1 H1A 0.9600 . ?
C1 H1B 0.9600 . ?
C1 H1C 0.9600 . ?
C2 C3 1.323(3) . ?
C2 C4 1.459(3) . ?
C3 H3A 0.9300 . ?
C3 H3B 0.9300 . ?
C4 N3 1.370(2) . ?
C4 C5 1.389(3) . ?
C5 N1 1.358(2) . ?
C5 C6 1.451(3) . ?
C6 C7 1.388(3) . ?
C6 C9 1.462(3) . ?
C7 N4 1.323(3) . ?
C7 C8 1.495(3) . ?
C8 H8A 0.9600 . ?
C8 H8B 0.9600 . ?
C8 H8C 0.9600 . ?
C9 C10 1.394(3) . ?
C9 C14 1.404(3) . ?
C10 C11 1.391(4) . ?
C10 H10 0.9300 . ?
C11 C12 1.378(5) . ?
C11 H11 0.9300 . ?
C12 C13 1.369(5) . ?
C12 H12 0.9300 . ?
C13 C14 1.373(3) . ?
C13 H13 0.9300 . ?
C14 N1 1.397(3) . ?
C15 C16 1.494(4) . ?
C15 H15A 0.9600 . ?
C15 H15B 0.9600 . ?
C15 H15C 0.9600 . ?
C16 C17 1.320(3) . ?
C16 C18 1.467(3) . ?
C17 H17A 0.9300 . ?
C17 H17B 0.9300 . ?
C18 N7 1.369(3) . ?
C18 C19 1.394(3) . ?
C19 N5 1.353(2) . ?
C19 C20 1.453(3) . ?
C20 C21 1.381(3) . ?
C20 C23 1.468(3) . ?
C21 N8 1.326(3) . ?
C21 C22 1.491(3) . ?
C22 H22A 0.9600 . ?
C22 H22B 0.9600 . ?
C22 H22C 0.9600 . ?
C23 C24 1.395(4) . ?
C23 C28 1.407(3) . ?
C24 C25 1.378(4) . ?
C24 H24 0.9300 . ?
C25 C26 1.378(4) . ?
C25 H25 0.9300 . ?
C26 C27 1.370(4) . ?
C26 H26 0.9300 . ?
C27 C28 1.377(3) . ?
C27 H27 0.9300 . ?
C28 N5 1.393(3) . ?
N1 N2 1.346(3) . ?
N2 N3 1.312(3) . ?
N4 H4A 0.8600 . ?
N4 H4B 0.8600 . ?
N5 N6 1.345(3) . ?
N6 N7 1.316(3) . ?
N8 H8D 0.8600 . ?
N8 H8E 0.8600 . ?

loop_
_geom_torsion_atom_site_label_1
_geom_torsion_atom_site_label_2
_geom_torsion_atom_site_label_3
_geom_torsion_atom_site_label_4
_geom_torsion
_geom_torsion_site_symmetry_1
_geom_torsion_site_symmetry_2
_geom_torsion_site_symmetry_3
_geom_torsion_site_symmetry_4
_geom_torsion_publ_flag
C3 C2 C4 N3 -149.8(2) . . . . ?
C1 C2 C4 N3 25.1(3) . . . . ?
C3 C2 C4 C5 21.0(4) . . . . ?
C1 C2 C4 C5 -164.2(2) . . . . ?
N3 C4 C5 N1 2.6(2) . . . . ?
C2 C4 C5 N1 -169.0(2) . . . . ?
N3 C4 C5 C6 178.1(3) . . . . ?
C2 C4 C5 C6 6.5(5) . . . . ?
N1 C5 C6 C7 -163.5(2) . . . . ?
C4 C5 C6 C7 21.2(5) . . . . ?
N1 C5 C6 C9 5.4(2) . . . . ?
C4 C5 C6 C9 -169.9(3) . . . . ?
C5 C6 C7 N4 11.1(4) . . . . ?
C9 C6 C7 N4 -155.1(2) . . . . ?
C5 C6 C7 C8 -170.3(2) . . . . ?
C9 C6 C7 C8 23.4(4) . . . . ?
C7 C6 C9 C10 -14.7(4) . . . . ?
C5 C6 C9 C10 176.9(3) . . . . ?
C7 C6 C9 C14 163.4(2) . . . . ?
C5 C6 C9 C14 -5.0(2) . . . . ?
C14 C9 C10 C11 1.2(4) . . . . ?
C6 C9 C10 C11 179.2(3) . . . . ?
C9 C10 C11 C12 -0.5(4) . . . . ?
C10 C11 C12 C13 -0.5(5) . . . . ?
C11 C12 C13 C14 0.8(5) . . . . ?
C12 C13 C14 N1 177.3(3) . . . . ?
C12 C13 C14 C9 -0.1(4) . . . . ?
C10 C9 C14 C13 -0.9(4) . . . . ?
C6 C9 C14 C13 -179.4(2) . . . . ?
C10 C9 C14 N1 -178.7(2) . . . . ?
C6 C9 C14 N1 2.8(3) . . . . ?
C17 C16 C18 N7 -139.1(2) . . . . ?
C15 C16 C18 N7 37.5(3) . . . . ?
C17 C16 C18 C19 34.4(4) . . . . ?
C15 C16 C18 C19 -149.0(3) . . . . ?
N7 C18 C19 N5 2.0(2) . . . . ?
C16 C18 C19 N5 -172.0(2) . . . . ?
N7 C18 C19 C20 -178.6(3) . . . . ?
C16 C18 C19 C20 7.5(6) . . . . ?
N5 C19 C20 C21 -166.0(2) . . . . ?
C18 C19 C20 C21 14.5(5) . . . . ?
N5 C19 C20 C23 4.5(2) . . . . ?
C18 C19 C20 C23 -174.9(3) . . . . ?
C19 C20 C21 N8 0.3(3) . . . . ?
C23 C20 C21 N8 -168.1(2) . . . . ?
C19 C20 C21 C22 178.1(2) . . . . ?
C23 C20 C21 C22 9.7(4) . . . . ?
C21 C20 C23 C24 -13.2(4) . . . . ?
C19 C20 C23 C24 176.4(3) . . . . ?
C21 C20 C23 C28 166.9(2) . . . . ?
C19 C20 C23 C28 -3.5(2) . . . . ?
C28 C23 C24 C25 -0.2(3) . . . . ?
C20 C23 C24 C25 179.9(2) . . . . ?
C23 C24 C25 C26 -1.0(4) . . . . ?
C24 C25 C26 C27 1.5(4) . . . . ?
C25 C26 C27 C28 -0.7(4) . . . . ?
C26 C27 C28 N5 179.1(2) . . . . ?
C26 C27 C28 C23 -0.5(4) . . . . ?
C24 C23 C28 C27 0.9(3) . . . . ?
C20 C23 C28 C27 -179.2(2) . . . . ?
C24 C23 C28 N5 -178.7(2) . . . . ?
C20 C23 C28 N5 1.2(2) . . . . ?
C4 C5 N1 N2 -2.1(2) . . . . ?
C6 C5 N1 N2 -179.66(18) . . . . ?
C4 C5 N1 C14 173.51(18) . . . . ?
C6 C5 N1 C14 -4.0(2) . . . . ?
C13 C14 N1 N2 -2.6(4) . . . . ?
C9 C14 N1 N2 175.1(2) . . . . ?
C13 C14 N1 C5 -176.9(2) . . . . ?
C9 C14 N1 C5 0.8(3) . . . . ?
C5 N1 N2 N3 0.7(3) . . . . ?
C14 N1 N2 N3 -173.6(2) . . . . ?
N1 N2 N3 C4 1.0(3) . . . . ?
C5 C4 N3 N2 -2.4(3) . . . . ?
C2 C4 N3 N2 170.4(2) . . . . ?
C18 C19 N5 N6 -1.4(2) . . . . ?
C20 C19 N5 N6 178.86(17) . . . . ?
C18 C19 N5 C28 175.65(18) . . . . ?
C20 C19 N5 C28 -4.1(2) . . . . ?
C27 C28 N5 N6 -1.5(4) . . . . ?
C23 C28 N5 N6 178.1(2) . . . . ?
C27 C28 N5 C19 -177.8(2) . . . . ?
C23 C28 N5 C19 1.8(2) . . . . ?
C19 N5 N6 N7 0.3(3) . . . . ?
C28 N5 N6 N7 -176.0(2) . . . . ?
N5 N6 N7 C18 1.0(3) . . . . ?
C19 C18 N7 N6 -2.0(3) . . . . ?
C16 C18 N7 N6 173.0(2) . . . . ?
